data_4343273
loop_
_publ_author_name
'Zhang, Shaoguang'
'Bullock, R. Morris'

_publ_section_title
;
 Molybdenum Hydride and Dihydride Complexes Bearing Diphosphine Ligands
 with a Pendant Amine: Formation of Complexes with Bound Amines.
;
_journal_issue 13
_journal_name_full 'Inorganic chemistry'
_journal_page_first 6397
_journal_page_last 6409
_journal_paper_doi 10.1021/acs.inorgchem.5b00728
_journal_volume 54
_journal_year 2015
_chemical_formula_moiety 'C33 H32 Mo O P2'
_chemical_formula_sum 'C33 H32 Mo O P2'
_chemical_formula_weight 602.46
_chemical_name_systematic
;
 ?
;
_space_group_crystal_system monoclinic
_space_group_IT_number 14
_space_group_name_Hall '-P 2ybc'
_space_group_name_H-M_alt 'P 1 21/c 1'
_symmetry_space_group_name_Hall '-P 2ybc'
_symmetry_space_group_name_H-M 'P 1 21/c 1'
_atom_sites_solution_hydrogens mixed
_audit_creation_date 2014-12-22
_audit_creation_method
;
Olex2 1.2
(compiled 2014.07.22 svn.r2960 for OlexSys, GUI svn.r4862)
;
_cell_angle_alpha 90
_cell_angle_beta 108.534(2)
_cell_angle_gamma 90
_cell_formula_units_Z 4
_cell_length_a 14.6276(5)
_cell_length_b 10.7073(3)
_cell_length_c 18.4288(6)
_cell_measurement_reflns_used 9912
_cell_measurement_temperature 100
_cell_measurement_theta_max 29.65
_cell_measurement_theta_min 2.23
_cell_volume 2736.66(15)
_computing_molecular_graphics 'Olex2 (Dolomanov et al., 2009)'
_computing_publication_material 'Olex2 (Dolomanov et al., 2009)'
_computing_structure_refinement 'ShelXL (Sheldrick, 2008)'
_diffrn_ambient_temperature 100
_diffrn_measured_fraction_theta_full 1.000
_diffrn_measured_fraction_theta_max 0.996
_diffrn_measurement_device_type 'Bruker APEX-II CCD'
_diffrn_measurement_method '\f and \w scans'
_diffrn_radiation_type MoK\a
_diffrn_radiation_wavelength 0.71073
_diffrn_reflns_av_R_equivalents 0.0503
_diffrn_reflns_av_unetI/netI 0.0352
_diffrn_reflns_laue_measured_fraction_full 1.000
_diffrn_reflns_laue_measured_fraction_max 0.996
_diffrn_reflns_limit_h_max 20
_diffrn_reflns_limit_h_min -20
_diffrn_reflns_limit_k_max 14
_diffrn_reflns_limit_k_min -14
_diffrn_reflns_limit_l_max 25
_diffrn_reflns_limit_l_min -25
_diffrn_reflns_number 50689
_diffrn_reflns_point_group_measured_fraction_full 1.000
_diffrn_reflns_point_group_measured_fraction_max 0.996
_diffrn_reflns_theta_full 25.242
_diffrn_reflns_theta_max 29.656
_diffrn_reflns_theta_min 1.468
_diffrn_standards_number 0
_exptl_absorpt_coefficient_mu 0.621
_exptl_absorpt_correction_T_max 0.7459
_exptl_absorpt_correction_T_min 0.6663
_exptl_absorpt_correction_type multi-scan
_exptl_absorpt_process_details
;
SADABS-2012/1 (Bruker,2012) was used for absorption correction.
wR2(int) was 0.0565 before and 0.0472 after correction.
The Ratio of minimum to maximum transmission is 0.8933.
The \l/2 correction factor is 0.0015.
;
_exptl_crystal_colour 'clear light yellow'
_exptl_crystal_colour_lustre clear
_exptl_crystal_colour_modifier light
_exptl_crystal_colour_primary yellow
_exptl_crystal_density_diffrn 1.462
_exptl_crystal_description block
_exptl_crystal_F_000 1240
_exptl_crystal_size_max 0.255
_exptl_crystal_size_mid 0.193
_exptl_crystal_size_min 0.105
_refine_diff_density_max 3.248
_refine_diff_density_min -0.638
_refine_diff_density_rms 0.107
_refine_ls_extinction_method none
_refine_ls_goodness_of_fit_ref 1.060
_refine_ls_hydrogen_treatment mixed
_refine_ls_matrix_type full
_refine_ls_number_parameters 342
_refine_ls_number_reflns 7710
_refine_ls_number_restraints 0
_refine_ls_restrained_S_all 1.060
_refine_ls_R_factor_all 0.0487
_refine_ls_R_factor_gt 0.0371
_refine_ls_shift/su_max 0.001
_refine_ls_shift/su_mean 0.000
_refine_ls_structure_factor_coef Fsqd
_refine_ls_weighting_details 'w=1/[\s^2^(Fo^2^)+(0.0446P)^2^+3.6684P] where P=(Fo^2^+2Fc^2^)/3'
_refine_ls_weighting_scheme calc
_refine_ls_wR_factor_gt 0.0904
_refine_ls_wR_factor_ref 0.0968
_reflns_Friedel_coverage 0.000
_reflns_number_gt 6396
_reflns_number_total 7710
_reflns_threshold_expression 'I > 2\s(I)'
_cod_data_source_file ic5b00728_si_002.cif
_cod_data_source_block zhang022b
_cod_depositor_comments 'Adding full bibliography for 4343268--4343274.cif.'
_cod_database_code 4343273
_shelxl_version_number 2013-4
_shelx_space_group_comment
;
The symmetry employed for this shelxl refinement is uniquely defined
by the following loop, which should always be used as a source of
symmetry information in preference to the above space-group names.
They are only intended as comments.
;
_shelx_estimated_absorpt_t_max 0.938
_shelx_estimated_absorpt_t_min 0.858
_olex2_refinement_description
;
1. Fixed Uiso
 At 1.2 times of:
  All C(H) groups, All C(H,H) groups
2.a Secondary CH2 refined with riding coordinates:
 C1(H1A,H1B), C2(H2A,H2B), C3(H3A,H3B)
2.b Aromatic/amide H refined with riding coordinates:
 C5(H5), C6(H6), C7(H7), C8(H8), C9(H9), C11(H11), C12(H12), C13(H13),
 C14(H14), C15(H15), C18(H18), C19(H19), C20(H20), C21(H21), C22(H22), C24(H24),
  C26(H26), C27(H27), C28(H28), C30(H30), C31(H31), C32(H32), C33(H33), C16(H16)
;
_olex2_submission_special_instructions 'No special instructions were received'

loop_
_space_group_symop_operation_xyz
'x, y, z'
'-x, y+1/2, -z+1/2'
'-x, -y, -z'
'x, -y-1/2, z-1/2'

loop_
_atom_site_label
_atom_site_type_symbol
_atom_site_fract_x
_atom_site_fract_y
_atom_site_fract_z
_atom_site_U_iso_or_equiv
_atom_site_adp_type
_atom_site_occupancy
_atom_site_site_symmetry_order
_atom_site_calc_flag
_atom_site_refinement_flags_posn
Mo1 Mo 0.29683(2) 0.20025(2) 0.20297(2) 0.01098(6) Uani 1 1 d .
P1 P 0.36757(4) 0.27306(6) 0.11143(3) 0.01194(12) Uani 1 1 d .
P2 P 0.14801(4) 0.13415(6) 0.11997(3) 0.01232(12) Uani 1 1 d .
O1 O 0.35993(13) -0.04382(17) 0.14298(11) 0.0228(4) Uani 1 1 d .
C1 C 0.30694(16) 0.2059(2) 0.01619(13) 0.0151(4) Uani 1 1 d .
H1A H 0.3316 0.2480 -0.0216 0.018 Uiso 1 1 calc R
H1B H 0.3243 0.1164 0.0170 0.018 Uiso 1 1 calc R
C2 C 0.19615(16) 0.2173(2) -0.01062(13) 0.0170(5) Uani 1 1 d .
H2A H 0.1786 0.2991 0.0062 0.020 Uiso 1 1 calc R
H2B H 0.1722 0.2158 -0.0673 0.020 Uiso 1 1 calc R
C4 C 0.10676(16) -0.0176(2) 0.14373(13) 0.0146(4) Uani 1 1 d .
C5 C 0.06698(18) -0.0269(3) 0.20332(14) 0.0209(5) Uani 1 1 d .
H5 H 0.0560 0.0469 0.2279 0.025 Uiso 1 1 calc R
C6 C 0.04337(19) -0.1417(3) 0.22710(15) 0.0242(5) Uani 1 1 d .
H6 H 0.0155 -0.1459 0.2671 0.029 Uiso 1 1 calc R
C7 C 0.06041(19) -0.2500(3) 0.19266(16) 0.0247(5) Uani 1 1 d .
H7 H 0.0440 -0.3288 0.2087 0.030 Uiso 1 1 calc R
C8 C 0.10147(18) -0.2431(3) 0.13485(15) 0.0222(5) Uani 1 1 d .
H8 H 0.1136 -0.3173 0.1112 0.027 Uiso 1 1 calc R
C9 C 0.12494(17) -0.1283(2) 0.11132(14) 0.0179(5) Uani 1 1 d .
H9 H 0.1542 -0.1250 0.0721 0.021 Uiso 1 1 calc R
C10 C 0.04094(16) 0.2354(2) 0.10419(13) 0.0147(4) Uani 1 1 d .
C11 C 0.05014(17) 0.3644(2) 0.10206(14) 0.0190(5) Uani 1 1 d .
H11 H 0.1126 0.4006 0.1152 0.023 Uiso 1 1 calc R
C12 C -0.03078(18) 0.4414(3) 0.08096(15) 0.0230(5) Uani 1 1 d .
H12 H -0.0231 0.5293 0.0788 0.028 Uiso 1 1 calc R
C13 C -0.12234(17) 0.3907(3) 0.06311(14) 0.0217(5) Uani 1 1 d .
H13 H -0.1776 0.4431 0.0484 0.026 Uiso 1 1 calc R
C14 C -0.13229(17) 0.2634(3) 0.06703(14) 0.0204(5) Uani 1 1 d .
H14 H -0.1948 0.2280 0.0561 0.025 Uiso 1 1 calc R
C15 C -0.05176(17) 0.1857(2) 0.08689(14) 0.0179(5) Uani 1 1 d .
H15 H -0.0600 0.0979 0.0887 0.022 Uiso 1 1 calc R
C3 C 0.14515(16) 0.1139(2) 0.01959(13) 0.0162(5) Uani 1 1 d .
H3A H 0.1755 0.0329 0.0151 0.019 Uiso 1 1 calc R
H3B H 0.0770 0.1100 -0.0134 0.019 Uiso 1 1 calc R
C17 C 0.36540(15) 0.4405(2) 0.08907(13) 0.0132(4) Uani 1 1 d .
C18 C 0.39058(15) 0.4828(2) 0.02626(13) 0.0147(4) Uani 1 1 d .
H18 H 0.4084 0.4243 -0.0056 0.018 Uiso 1 1 calc R
C19 C 0.38986(15) 0.6095(2) 0.00993(13) 0.0147(4) Uani 1 1 d .
H19 H 0.4058 0.6370 -0.0335 0.018 Uiso 1 1 calc R
C20 C 0.36585(16) 0.6958(2) 0.05697(14) 0.0156(4) Uani 1 1 d .
H20 H 0.3658 0.7826 0.0461 0.019 Uiso 1 1 calc R
C21 C 0.34186(17) 0.6551(2) 0.11996(14) 0.0184(5) Uani 1 1 d .
H21 H 0.3261 0.7141 0.1526 0.022 Uiso 1 1 calc R
C22 C 0.34084(17) 0.5283(2) 0.13552(13) 0.0171(5) Uani 1 1 d .
H22 H 0.3232 0.5011 0.1783 0.021 Uiso 1 1 calc R
C23 C 0.49542(16) 0.2391(2) 0.12681(13) 0.0142(4) Uani 1 1 d .
C24 C 0.56382(17) 0.3120(2) 0.18068(14) 0.0168(5) Uani 1 1 d .
H24 H 0.5430 0.3789 0.2055 0.020 Uiso 1 1 calc R
C25 C 0.66193(18) 0.2874(3) 0.19823(14) 0.0197(5) Uani 1 1 d .
C26 C 0.69256(18) 0.1896(3) 0.16236(15) 0.0212(5) Uani 1 1 d .
H26 H 0.7594 0.1723 0.1743 0.025 Uiso 1 1 calc R
C27 C 0.62566(18) 0.1172(2) 0.10924(15) 0.0216(5) Uani 1 1 d .
H27 H 0.6469 0.0505 0.0846 0.026 Uiso 1 1 calc R
C28 C 0.52735(17) 0.1412(2) 0.09134(14) 0.0182(5) Uani 1 1 d .
H28 H 0.4820 0.0905 0.0549 0.022 Uiso 1 1 calc R
C29 C 0.33559(16) 0.0486(2) 0.16549(13) 0.0154(4) Uani 1 1 d .
C30 C 0.2912(2) 0.3442(3) 0.29970(14) 0.0231(5) Uani 1 1 d .
H30 H 0.2675 0.4269 0.2880 0.028 Uiso 1 1 calc R
C31 C 0.38800(19) 0.3068(3) 0.31618(14) 0.0240(6) Uani 1 1 d .
H31 H 0.4407 0.3594 0.3172 0.029 Uiso 1 1 calc R
C32 C 0.39280(18) 0.1773(3) 0.33091(14) 0.0227(5) Uani 1 1 d .
H32 H 0.4495 0.1276 0.3437 0.027 Uiso 1 1 calc R
C33 C 0.29826(18) 0.1338(3) 0.32330(14) 0.0209(5) Uani 1 1 d .
H33 H 0.2805 0.0503 0.3301 0.025 Uiso 1 1 calc R
C16 C 0.23529(18) 0.2385(3) 0.30355(13) 0.0208(5) Uani 1 1 d .
H16 H 0.1676 0.2374 0.2945 0.025 Uiso 1 1 calc R
H1 H 0.238(2) 0.297(3) 0.1338(17) 0.023(8) Uiso 1 1 d .
H25 H 0.705(2) 0.344(3) 0.2321(17) 0.020(7) Uiso 1 1 d .

loop_
_atom_site_aniso_label
_atom_site_aniso_U_11
_atom_site_aniso_U_22
_atom_site_aniso_U_33
_atom_site_aniso_U_23
_atom_site_aniso_U_13
_atom_site_aniso_U_12
Mo1 0.01023(9) 0.01356(10) 0.00897(9) -0.00053(7) 0.00280(6) -0.00133(7)
P1 0.0117(2) 0.0134(3) 0.0116(3) 0.0008(2) 0.0049(2) -0.0006(2)
P2 0.0115(2) 0.0150(3) 0.0108(3) -0.0005(2) 0.0041(2) -0.0015(2)
O1 0.0280(9) 0.0162(9) 0.0280(10) -0.0004(8) 0.0140(8) 0.0017(7)
C1 0.0165(10) 0.0180(12) 0.0118(10) -0.0016(9) 0.0060(8) -0.0028(9)
C2 0.0164(11) 0.0227(13) 0.0116(10) -0.0002(9) 0.0041(8) -0.0032(9)
C4 0.0127(10) 0.0179(12) 0.0125(10) 0.0011(9) 0.0030(8) -0.0023(8)
C5 0.0231(12) 0.0234(13) 0.0188(12) -0.0030(10) 0.0103(10) -0.0052(10)
C6 0.0251(13) 0.0303(15) 0.0199(12) 0.0018(11) 0.0111(10) -0.0079(11)
C7 0.0246(12) 0.0229(14) 0.0261(13) 0.0045(11) 0.0072(10) -0.0076(11)
C8 0.0209(12) 0.0191(13) 0.0251(13) -0.0023(10) 0.0054(10) -0.0033(10)
C9 0.0164(11) 0.0209(13) 0.0167(11) 0.0004(9) 0.0058(9) -0.0021(9)
C10 0.0119(10) 0.0222(12) 0.0102(10) -0.0004(9) 0.0036(8) 0.0007(9)
C11 0.0140(10) 0.0206(13) 0.0224(12) 0.0009(10) 0.0056(9) -0.0018(9)
C12 0.0198(12) 0.0207(13) 0.0285(14) 0.0026(11) 0.0078(10) 0.0018(10)
C13 0.0135(10) 0.0310(15) 0.0192(12) 0.0039(10) 0.0033(9) 0.0069(10)
C14 0.0123(10) 0.0287(14) 0.0190(12) -0.0025(10) 0.0031(9) -0.0022(9)
C15 0.0162(11) 0.0213(13) 0.0161(11) -0.0038(9) 0.0049(9) -0.0015(9)
C3 0.0162(10) 0.0198(12) 0.0125(10) -0.0021(9) 0.0044(8) -0.0038(9)
C17 0.0111(9) 0.0148(11) 0.0137(10) 0.0029(8) 0.0039(8) 0.0011(8)
C18 0.0120(10) 0.0174(11) 0.0150(11) 0.0007(9) 0.0046(8) 0.0005(8)
C19 0.0124(10) 0.0181(12) 0.0138(10) 0.0041(9) 0.0043(8) 0.0005(8)
C20 0.0151(10) 0.0131(11) 0.0172(11) 0.0042(9) 0.0030(8) 0.0015(8)
C21 0.0205(11) 0.0173(12) 0.0190(12) -0.0001(9) 0.0086(9) 0.0023(9)
C22 0.0184(11) 0.0204(12) 0.0143(11) 0.0010(9) 0.0077(9) 0.0001(9)
C23 0.0137(10) 0.0154(11) 0.0154(11) 0.0055(9) 0.0075(8) 0.0010(8)
C24 0.0160(10) 0.0193(12) 0.0160(11) 0.0021(9) 0.0063(9) 0.0019(9)
C25 0.0175(11) 0.0247(14) 0.0157(11) 0.0043(10) 0.0036(9) -0.0019(10)
C26 0.0150(10) 0.0271(14) 0.0226(12) 0.0104(10) 0.0075(9) 0.0057(10)
C27 0.0245(12) 0.0180(12) 0.0248(13) 0.0049(10) 0.0112(10) 0.0072(10)
C28 0.0182(11) 0.0146(12) 0.0225(12) 0.0019(9) 0.0074(9) 0.0005(9)
C29 0.0139(10) 0.0167(12) 0.0155(11) 0.0015(9) 0.0047(8) -0.0026(8)
C30 0.0315(14) 0.0220(13) 0.0162(12) -0.0067(10) 0.0083(10) -0.0009(11)
C31 0.0256(12) 0.0320(15) 0.0137(11) -0.0089(10) 0.0052(10) -0.0125(11)
C32 0.0190(11) 0.0354(16) 0.0107(11) -0.0020(10) 0.0006(9) 0.0021(10)
C33 0.0259(12) 0.0246(14) 0.0122(11) -0.0009(9) 0.0063(9) -0.0034(10)
C16 0.0188(11) 0.0339(15) 0.0113(11) -0.0081(10) 0.0069(9) -0.0039(10)

loop_
_atom_type_symbol
_atom_type_description
_atom_type_scat_dispersion_real
_atom_type_scat_dispersion_imag
_atom_type_scat_source
C C 0.0033 0.0016 'International Tables Vol C Tables 4.2.6.8 and 6.1.1.4'
H H 0.0000 0.0000 'International Tables Vol C Tables 4.2.6.8 and 6.1.1.4'
Mo Mo -1.6832 0.6857 'International Tables Vol C Tables 4.2.6.8 and 6.1.1.4'
O O 0.0106 0.0060 'International Tables Vol C Tables 4.2.6.8 and 6.1.1.4'
P P 0.1023 0.0942 'International Tables Vol C Tables 4.2.6.8 and 6.1.1.4'

loop_
_geom_angle_atom_site_label_1
_geom_angle_atom_site_label_2
_geom_angle_atom_site_label_3
_geom_angle
P1 Mo1 C30 116.53(7)
P1 Mo1 C31 102.48(7)
P1 Mo1 H1 59.2(10)
P2 Mo1 P1 99.21(2)
P2 Mo1 C30 116.10(7)
P2 Mo1 C31 149.85(7)
P2 Mo1 C32 139.69(7)
P2 Mo1 C16 93.36(6)
P2 Mo1 H1 62.2(10)
C29 Mo1 P1 77.09(7)
C29 Mo1 P2 80.13(7)
C29 Mo1 C30 154.53(10)
C29 Mo1 C31 125.01(10)
C29 Mo1 C32 97.03(10)
C29 Mo1 C33 99.80(10)
C29 Mo1 C16 131.70(10)
C29 Mo1 H1 113.1(10)
C30 Mo1 C31 34.44(9)
C30 Mo1 H1 92.2(10)
C31 Mo1 H1 112.7(10)
C32 Mo1 P1 119.52(7)
C32 Mo1 C30 57.72(10)
C32 Mo1 C31 34.75(10)
C32 Mo1 H1 147.2(10)
C33 Mo1 P1 154.89(7)
C33 Mo1 P2 104.83(7)
C33 Mo1 C30 58.33(9)
C33 Mo1 C31 58.50(9)
C33 Mo1 C32 35.53(9)
C33 Mo1 C16 35.54(9)
C33 Mo1 H1 140.4(10)
C16 Mo1 P1 150.45(7)
C16 Mo1 C30 34.80(9)
C16 Mo1 C31 58.07(9)
C16 Mo1 C32 58.62(9)
C16 Mo1 H1 105.2(10)
C1 P1 Mo1 111.23(7)
C17 P1 Mo1 119.96(7)
C17 P1 C1 101.46(11)
C23 P1 Mo1 118.56(7)
C23 P1 C1 103.18(11)
C23 P1 C17 99.89(10)
C4 P2 Mo1 114.88(7)
C4 P2 C10 103.32(11)
C4 P2 C3 103.33(11)
C10 P2 Mo1 119.42(8)
C3 P2 Mo1 114.22(7)
C3 P2 C10 99.35(11)
P1 C1 H1A 108.7
P1 C1 H1B 108.7
H1A C1 H1B 107.6
C2 C1 P1 114.39(16)
C2 C1 H1A 108.7
C2 C1 H1B 108.7
C1 C2 H2A 108.7
C1 C2 H2B 108.7
H2A C2 H2B 107.6
C3 C2 C1 114.2(2)
C3 C2 H2A 108.7
C3 C2 H2B 108.7
C5 C4 P2 120.05(19)
C9 C4 P2 122.03(17)
C9 C4 C5 117.4(2)
C4 C5 H5 119.4
C6 C5 C4 121.3(2)
C6 C5 H5 119.4
C5 C6 H6 120.0
C7 C6 C5 120.0(2)
C7 C6 H6 120.0
C6 C7 H7 120.2
C8 C7 C6 119.7(3)
C8 C7 H7 120.2
C7 C8 H8 119.9
C7 C8 C9 120.1(3)
C9 C8 H8 119.9
C4 C9 H9 119.2
C8 C9 C4 121.5(2)
C8 C9 H9 119.2
C11 C10 P2 120.15(17)
C11 C10 C15 117.9(2)
C15 C10 P2 121.67(19)
C10 C11 H11 119.5
C10 C11 C12 121.0(2)
C12 C11 H11 119.5
C11 C12 H12 119.8
C13 C12 C11 120.4(3)
C13 C12 H12 119.8
C12 C13 H13 120.4
C14 C13 C12 119.1(2)
C14 C13 H13 120.4
C13 C14 H14 119.6
C13 C14 C15 120.7(2)
C15 C14 H14 119.6
C10 C15 H15 119.6
C14 C15 C10 120.8(2)
C14 C15 H15 119.6
P2 C3 H3A 108.6
P2 C3 H3B 108.6
C2 C3 P2 114.80(16)
C2 C3 H3A 108.6
C2 C3 H3B 108.6
H3A C3 H3B 107.5
C18 C17 P1 120.78(18)
C22 C17 P1 120.66(17)
C22 C17 C18 118.5(2)
C17 C18 H18 119.7
C19 C18 C17 120.7(2)
C19 C18 H18 119.7
C18 C19 H19 119.9
C20 C19 C18 120.1(2)
C20 C19 H19 119.9
C19 C20 H20 120.1
C21 C20 C19 119.7(2)
C21 C20 H20 120.1
C20 C21 H21 119.9
C20 C21 C22 120.2(2)
C22 C21 H21 119.9
C17 C22 H22 119.6
C21 C22 C17 120.7(2)
C21 C22 H22 119.6
C24 C23 P1 117.51(18)
C28 C23 P1 123.60(18)
C28 C23 C24 118.8(2)
C23 C24 H24 119.7
C25 C24 C23 120.7(2)
C25 C24 H24 119.7
C24 C25 H25 117.0(18)
C26 C25 C24 119.9(2)
C26 C25 H25 123.0(18)
C25 C26 H26 120.1
C27 C26 C25 119.9(2)
C27 C26 H26 120.1
C26 C27 H27 119.7
C26 C27 C28 120.7(2)
C28 C27 H27 119.7
C23 C28 H28 119.9
C27 C28 C23 120.1(2)
C27 C28 H28 119.9
O1 C29 Mo1 179.5(2)
Mo1 C30 H30 122.0
C31 C30 Mo1 72.86(15)
C31 C30 H30 125.7
C31 C30 C16 108.7(2)
C16 C30 Mo1 71.12(14)
C16 C30 H30 125.7
Mo1 C31 H31 121.8
C30 C31 Mo1 72.69(14)
C30 C31 H31 126.1
C30 C31 C32 107.8(2)
C32 C31 Mo1 71.16(14)
C32 C31 H31 126.1
Mo1 C32 H32 120.4
C31 C32 Mo1 74.09(15)
C31 C32 H32 125.8
C31 C32 C33 108.4(2)
C33 C32 Mo1 71.49(14)
C33 C32 H32 125.8
Mo1 C33 H33 119.7
C32 C33 Mo1 72.99(14)
C32 C33 H33 126.4
C16 C33 Mo1 72.88(14)
C16 C33 C32 107.3(2)
C16 C33 H33 126.4
Mo1 C16 H16 120.1
C30 C16 Mo1 74.08(14)
C30 C16 C33 107.9(2)
C30 C16 H16 126.1
C33 C16 Mo1 71.58(14)
C33 C16 H16 126.1

loop_
_geom_bond_atom_site_label_1
_geom_bond_atom_site_label_2
_geom_bond_distance
Mo1 P1 2.3737(6)
Mo1 P2 2.3372(6)
Mo1 C29 1.919(2)
Mo1 C30 2.378(3)
Mo1 C31 2.380(2)
Mo1 C32 2.342(2)
Mo1 C33 2.323(2)
Mo1 C16 2.340(2)
Mo1 H1 1.66(3)
P1 C1 1.843(2)
P1 C17 1.838(2)
P1 C23 1.836(2)
P2 C4 1.834(2)
P2 C10 1.850(2)
P2 C3 1.850(2)
O1 C29 1.172(3)
C1 H1A 0.9900
C1 H1B 0.9900
C1 C2 1.542(3)
C2 H2A 0.9900
C2 H2B 0.9900
C2 C3 1.534(3)
C4 C5 1.400(3)
C4 C9 1.390(3)
C5 H5 0.9500
C5 C6 1.384(4)
C6 H6 0.9500
C6 C7 1.382(4)
C7 H7 0.9500
C7 C8 1.381(4)
C8 H8 0.9500
C8 C9 1.382(4)
C9 H9 0.9500
C10 C11 1.390(4)
C10 C15 1.396(3)
C11 H11 0.9500
C11 C12 1.392(3)
C12 H12 0.9500
C12 C13 1.384(3)
C13 H13 0.9500
C13 C14 1.375(4)
C14 H14 0.9500
C14 C15 1.392(3)
C15 H15 0.9500
C3 H3A 0.9900
C3 H3B 0.9900
C17 C18 1.397(3)
C17 C22 1.393(3)
C18 H18 0.9500
C18 C19 1.389(3)
C19 H19 0.9500
C19 C20 1.387(3)
C20 H20 0.9500
C20 C21 1.386(3)
C21 H21 0.9500
C21 C22 1.389(4)
C22 H22 0.9500
C23 C24 1.401(3)
C23 C28 1.393(3)
C24 H24 0.9500
C24 C25 1.392(3)
C25 C26 1.387(4)
C25 H25 0.95(3)
C26 H26 0.9500
C26 C27 1.381(4)
C27 H27 0.9500
C27 C28 1.393(3)
C28 H28 0.9500
C30 H30 0.9500
C30 C31 1.409(4)
C30 C16 1.411(4)
C31 H31 0.9500
C31 C32 1.411(4)
C32 H32 0.9500
C32 C33 1.423(4)
C33 H33 0.9500
C33 C16 1.423(4)
C16 H16 0.9500

loop_
_geom_torsion_atom_site_label_1
_geom_torsion_atom_site_label_2
_geom_torsion_atom_site_label_3
_geom_torsion_atom_site_label_4
_geom_torsion
Mo1 P1 C1 C2 49.87(19)
Mo1 P1 C17 C18 -168.39(15)
Mo1 P1 C17 C22 13.2(2)
Mo1 P1 C23 C24 -77.62(19)
Mo1 P1 C23 C28 98.5(2)
Mo1 P2 C4 C5 77.5(2)
Mo1 P2 C4 C9 -93.77(19)
Mo1 P2 C10 C11 36.2(2)
Mo1 P2 C10 C15 -150.01(17)
Mo1 P2 C3 C2 -42.33(19)
Mo1 C30 C31 C32 -62.91(18)
Mo1 C30 C16 C33 64.08(16)
Mo1 C31 C32 C33 -63.72(17)
Mo1 C32 C33 C16 -65.32(16)
Mo1 C33 C16 C30 -65.73(17)
P1 C1 C2 C3 -83.7(2)
P1 C17 C18 C19 -179.32(17)
P1 C17 C22 C21 178.13(19)
P1 C23 C24 C25 176.62(18)
P1 C23 C28 C27 -176.41(19)
P2 C4 C5 C6 -174.0(2)
P2 C4 C9 C8 173.89(19)
P2 C10 C11 C12 172.0(2)
P2 C10 C15 C14 -172.94(18)
C1 P1 C17 C18 -45.5(2)
C1 P1 C17 C22 136.09(19)
C1 P1 C23 C24 158.95(18)
C1 P1 C23 C28 -24.9(2)
C1 C2 C3 P2 78.1(2)
C4 P2 C10 C11 165.27(19)
C4 P2 C10 C15 -21.0(2)
C4 P2 C3 C2 -167.83(17)
C4 C5 C6 C7 1.0(4)
C5 C4 C9 C8 2.4(3)
C5 C6 C7 C8 0.3(4)
C6 C7 C8 C9 -0.3(4)
C7 C8 C9 C4 -1.1(4)
C9 C4 C5 C6 -2.3(4)
C10 P2 C4 C5 -54.2(2)
C10 P2 C4 C9 134.4(2)
C10 P2 C3 C2 85.98(18)
C10 C11 C12 C13 1.3(4)
C11 C10 C15 C14 1.0(4)
C11 C12 C13 C14 0.5(4)
C12 C13 C14 C15 -1.5(4)
C13 C14 C15 C10 0.8(4)
C15 C10 C11 C12 -2.0(4)
C3 P2 C4 C5 -157.40(19)
C3 P2 C4 C9 31.3(2)
C3 P2 C10 C11 -88.5(2)
C3 P2 C10 C15 85.2(2)
C17 P1 C1 C2 -78.84(18)
C17 P1 C23 C24 54.6(2)
C17 P1 C23 C28 -129.2(2)
C17 C18 C19 C20 1.3(3)
C18 C17 C22 C21 -0.3(3)
C18 C19 C20 C21 -0.5(3)
C19 C20 C21 C22 -0.7(4)
C20 C21 C22 C17 1.1(4)
C22 C17 C18 C19 -0.9(3)
C23 P1 C1 C2 178.02(17)
C23 P1 C17 C18 60.3(2)
C23 P1 C17 C22 -118.15(19)
C23 C24 C25 C26 -0.2(4)
C24 C23 C28 C27 -0.3(4)
C24 C25 C26 C27 0.2(4)
C25 C26 C27 C28 -0.2(4)
C26 C27 C28 C23 0.3(4)
C28 C23 C24 C25 0.3(4)
C30 C31 C32 Mo1 63.90(18)
C30 C31 C32 C33 0.2(3)
C31 C30 C16 Mo1 -63.63(18)
C31 C30 C16 C33 0.5(3)
C31 C32 C33 Mo1 65.41(18)
C31 C32 C33 C16 0.1(3)
C32 C33 C16 Mo1 65.40(16)
C32 C33 C16 C30 -0.3(3)
C16 C30 C31 Mo1 62.51(17)
C16 C30 C31 C32 -0.4(3)
